data_4128461
loop_
_publ_author_name
'Hung, Kevin'
'Condakes, Matthew L.'
'Novaes, Luiz F. T.'
'Harwood, Stephen J.'
'Morikawa, Takahiro'
'Yang, Zhi'
'Maimone, Thomas J.'

_publ_section_title
;
 Development of a Terpene Feedstock-Based Oxidative Synthetic Approach to
 the Illicium Sesquiterpenes.
;
_journal_issue 7
_journal_name_full 'Journal of the American Chemical Society'
_journal_page_first 3083
_journal_page_last 3099
_journal_paper_doi 10.1021/jacs.8b12247
_journal_volume 141
_journal_year 2019
_chemical_absolute_configuration ad
_chemical_formula_sum 'C15 H22 O4'
_chemical_formula_weight 266.32
_chemical_name_common KH_4_145_2
_chemical_name_systematic maimone69
_space_group.centring_type primitive

_space_group_crystal_system orthorhombic
_space_group_IT_number 19
_space_group_name_Hall 'P 2ac 2ab'
_space_group_name_H-M_alt 'P 21 21 21'
_atom_sites_solution_hydrogens geom
_atom_sites_solution_primary iterative
_atom_sites_solution_secondary difmap
_audit_creation_method SHELXL-2014/7
_cell_angle_alpha 90
_cell_angle_beta 90
_cell_angle_gamma 90
_cell_formula_units_Z 4
_cell_length_a 6.7812(3)
_cell_length_b 11.9069(5)
_cell_length_c 16.4542(7)
_cell_measurement_reflns_used 9541
_cell_measurement_temperature 100(2)
_cell_measurement_theta_max 68.43
_cell_measurement_theta_min 4.58
_cell_volume 1328.56(10)
_computing_cell_refinement 'Bruker SAINT'
_computing_data_collection 'Bruker APEX2'
_computing_data_reduction 'Bruker SAINT'
_computing_molecular_graphics ORTEP-32
_computing_publication_material WinGX
_computing_structure_refinement SHELXL-2014
_computing_structure_solution SHELXT-2014
_diffrn_ambient_temperature 100(2)
_diffrn_detector_area_resol_mean 8.366
_diffrn_measured_fraction_theta_full 1.000
_diffrn_measured_fraction_theta_max 1.000
_diffrn_measurement_device_type 'Bruker APEX-II CCD'
_diffrn_measurement_method '\f and \w scans'
_diffrn_radiation_type CuK\a
_diffrn_radiation_wavelength 1.54178
_diffrn_reflns_av_R_equivalents 0.0563
_diffrn_reflns_av_unetI/netI 0.0220
_diffrn_reflns_Laue_measured_fraction_full 1.000
_diffrn_reflns_Laue_measured_fraction_max 1.000
_diffrn_reflns_limit_h_max 8
_diffrn_reflns_limit_h_min -8
_diffrn_reflns_limit_k_max 12
_diffrn_reflns_limit_k_min -14
_diffrn_reflns_limit_l_max 19
_diffrn_reflns_limit_l_min -19
_diffrn_reflns_number 36979
_diffrn_reflns_point_group_measured_fraction_full 1.000
_diffrn_reflns_point_group_measured_fraction_max 1.000
_diffrn_reflns_theta_full 67.000
_diffrn_reflns_theta_max 68.461
_diffrn_reflns_theta_min 4.584
_diffrn_source 'microfocus rotating anode'
_exptl_absorpt_coefficient_mu 0.776
_exptl_absorpt_correction_T_max 0.929
_exptl_absorpt_correction_T_min 0.804
_exptl_absorpt_correction_type multi-scan
_exptl_absorpt_process_details SADABS
_exptl_crystal_colour colorless
_exptl_crystal_density_diffrn 1.331
_exptl_crystal_description rod
_exptl_crystal_F_000 576
_exptl_crystal_size_max 0.070
_exptl_crystal_size_mid 0.040
_exptl_crystal_size_min 0.020
_refine_diff_density_max 0.290
_refine_diff_density_min -0.140
_refine_diff_density_rms 0.039
_refine_ls_abs_structure_details
; 
 Flack x determined using 951 quotients [(I+)-(I-)]/[(I+)+(I-)] 
 (Parsons, Flack and Wagner, Acta Cryst. B69 (2013) 249-259). 
;
_refine_ls_abs_structure_Flack 0.02(6)
_refine_ls_extinction_method none
_refine_ls_goodness_of_fit_ref 1.067
_refine_ls_hydrogen_treatment constr
_refine_ls_matrix_type full
_refine_ls_number_parameters 178
_refine_ls_number_reflns 2449
_refine_ls_number_restraints 0
_refine_ls_restrained_S_all 1.067
_refine_ls_R_factor_all 0.0308
_refine_ls_R_factor_gt 0.0292
_refine_ls_shift/su_max 0.000
_refine_ls_shift/su_mean 0.000
_refine_ls_structure_factor_coef Fsqd
_refine_ls_weighting_details 'w=1/[\s^2^(Fo^2^)+(0.0494P)^2^+0.1920P] where P=(Fo^2^+2Fc^2^)/3'
_refine_ls_weighting_scheme calc
_refine_ls_wR_factor_gt 0.0767
_refine_ls_wR_factor_ref 0.0779
_reflns_Friedel_coverage 0.704
_reflns_Friedel_fraction_full 1.000
_reflns_Friedel_fraction_max 1.000
_reflns_number_gt 2348
_reflns_number_total 2449
_reflns_threshold_expression 'I > 2\s(I)'
_cod_data_source_file ja8b12247_si_008.cif
_cod_data_source_block maimone69
_cod_database_code 4128461
_shelx_shelxl_version_number 2014/7
_shelx_space_group_comment
; 
The symmetry employed for this shelxl refinement is uniquely defined 
by the following loop, which should always be used as a source of 
symmetry information in preference to the above space-group names. 
They are only intended as comments. 
;
_shelx_estimated_absorpt_t_min 0.948
_shelx_estimated_absorpt_t_max 0.985

loop_
_space_group_symop_operation_xyz
'x, y, z'
'-x+1/2, -y, z+1/2'
'-x, y+1/2, -z+1/2'
'x+1/2, -y+1/2, -z'

loop_
_atom_site_label
_atom_site_type_symbol
_atom_site_fract_x
_atom_site_fract_y
_atom_site_fract_z
_atom_site_U_iso_or_equiv
_atom_site_adp_type
_atom_site_occupancy
_atom_site_site_symmetry_order
_atom_site_calc_flag
_atom_site_refinement_flags_posn
_atom_site_refinement_flags_adp
C1 C 0.5354(3) 0.54593(16) 0.67561(11) 0.0173(4) Uani 1 1 d . .
C2 C 0.5160(3) 0.43049(15) 0.62850(10) 0.0158(4) Uani 1 1 d . .
C3 C 0.5032(3) 0.45260(14) 0.53552(10) 0.0148(4) Uani 1 1 d . .
C4 C 0.5909(3) 0.37118(16) 0.47214(11) 0.0170(4) Uani 1 1 d . .
H4 H 0.5183 0.2981 0.4726 0.020 Uiso 1 1 calc R U
C5 C 0.5646(3) 0.43099(17) 0.39008(11) 0.0179(4) Uani 1 1 d . .
H5A H 0.4329 0.4150 0.3669 0.022 Uiso 1 1 calc R U
H5B H 0.6667 0.4064 0.3509 0.022 Uiso 1 1 calc R U
C6 C 0.5868(3) 0.55751(16) 0.40941(11) 0.0176(4) Uani 1 1 d . .
H6 H 0.7301 0.5773 0.4097 0.021 Uiso 1 1 calc R U
C7 C 0.5072(3) 0.56639(14) 0.49549(10) 0.0149(4) Uani 1 1 d . .
C8 C 0.5270(3) 0.66932(15) 0.54736(11) 0.0167(4) Uani 1 1 d . .
H8A H 0.4578 0.7333 0.5217 0.020 Uiso 1 1 calc R U
H8B H 0.6679 0.6894 0.5537 0.020 Uiso 1 1 calc R U
C9 C 0.4364(3) 0.64385(16) 0.63004(11) 0.0170(4) Uani 1 1 d . .
H9 H 0.4513 0.7126 0.6644 0.020 Uiso 1 1 calc R U
C10 C 0.3080(3) 0.50599(15) 0.50475(11) 0.0155(4) Uani 1 1 d . .
H10 H 0.2528 0.4728 0.4538 0.019 Uiso 1 1 calc R U
C11 C 0.1643(3) 0.55840(15) 0.55880(11) 0.0166(4) Uani 1 1 d . .
C12 C 0.4519(3) 0.53984(18) 0.76168(11) 0.0219(4) Uani 1 1 d . .
H12A H 0.5086 0.4750 0.7900 0.033 Uiso 1 1 calc R U
H12B H 0.3082 0.5318 0.7591 0.033 Uiso 1 1 calc R U
H12C H 0.4853 0.6088 0.7911 0.033 Uiso 1 1 calc R U
C13 C 0.3308(3) 0.36317(17) 0.65335(11) 0.0188(4) Uani 1 1 d . .
H13A H 0.3131 0.2998 0.6161 0.028 Uiso 1 1 calc R U
H13B H 0.2147 0.4121 0.6508 0.028 Uiso 1 1 calc R U
H13C H 0.3470 0.3350 0.7089 0.028 Uiso 1 1 calc R U
C14 C 0.6905(3) 0.35441(16) 0.65242(12) 0.0206(4) Uani 1 1 d . .
H14A H 0.6918 0.3442 0.7115 0.031 Uiso 1 1 calc R U
H14B H 0.8143 0.3894 0.6351 0.031 Uiso 1 1 calc R U
H14C H 0.6762 0.2812 0.6259 0.031 Uiso 1 1 calc R U
C15 C 0.4799(3) 0.63342(17) 0.34898(11) 0.0227(4) Uani 1 1 d . .
H15A H 0.3378 0.6190 0.3517 0.034 Uiso 1 1 calc R U
H15B H 0.5275 0.6178 0.2939 0.034 Uiso 1 1 calc R U
H15C H 0.5059 0.7122 0.3625 0.034 Uiso 1 1 calc R U
O1 O 0.7359(2) 0.57902(12) 0.68679(8) 0.0200(3) Uani 1 1 d . .
H1 H 0.7979 0.5706 0.6430 0.030 Uiso 1 1 calc R U
O2 O 0.7961(2) 0.35383(11) 0.48662(8) 0.0208(3) Uani 1 1 d . .
H2 H 0.8501 0.4156 0.4971 0.031 Uiso 1 1 calc R U
O3 O -0.01414(19) 0.54951(11) 0.54841(8) 0.0206(3) Uani 1 1 d . .
O4 O 0.2252(2) 0.62282(11) 0.62030(8) 0.0188(3) Uani 1 1 d . .

loop_
_atom_site_aniso_label
_atom_site_aniso_U_11
_atom_site_aniso_U_22
_atom_site_aniso_U_33
_atom_site_aniso_U_23
_atom_site_aniso_U_13
_atom_site_aniso_U_12
C1 0.0162(9) 0.0183(9) 0.0174(8) -0.0022(7) -0.0002(7) -0.0024(8)
C2 0.0170(8) 0.0141(8) 0.0161(8) -0.0003(7) 0.0005(6) -0.0008(8)
C3 0.0142(8) 0.0129(8) 0.0172(8) -0.0014(7) 0.0000(7) 0.0006(7)
C4 0.0153(9) 0.0160(8) 0.0198(8) -0.0031(7) 0.0015(7) 0.0005(8)
C5 0.0186(8) 0.0183(9) 0.0169(8) -0.0028(7) 0.0019(7) -0.0015(7)
C6 0.0172(8) 0.0180(10) 0.0174(8) 0.0003(7) 0.0005(7) -0.0018(8)
C7 0.0136(8) 0.0139(8) 0.0170(8) 0.0007(7) 0.0002(6) -0.0007(8)
C8 0.0177(9) 0.0126(8) 0.0199(9) 0.0002(7) -0.0010(7) -0.0003(7)
C9 0.0150(9) 0.0153(9) 0.0207(9) -0.0047(7) 0.0001(7) -0.0014(7)
C10 0.0147(8) 0.0144(8) 0.0174(8) -0.0004(7) -0.0004(7) -0.0011(7)
C11 0.0171(9) 0.0124(8) 0.0203(8) 0.0034(7) -0.0010(7) -0.0001(7)
C12 0.0253(10) 0.0238(10) 0.0166(8) -0.0028(7) 0.0016(7) -0.0040(8)
C13 0.0205(9) 0.0169(9) 0.0189(8) 0.0012(7) 0.0019(7) -0.0035(8)
C14 0.0225(10) 0.0188(10) 0.0204(9) 0.0042(7) -0.0015(8) 0.0008(8)
C15 0.0266(10) 0.0220(9) 0.0195(8) 0.0051(8) -0.0035(8) -0.0051(9)
O1 0.0166(7) 0.0240(7) 0.0195(6) -0.0019(5) -0.0010(5) -0.0038(6)
O2 0.0170(7) 0.0190(7) 0.0263(7) -0.0043(5) 0.0004(5) 0.0031(5)
O3 0.0142(6) 0.0208(7) 0.0269(7) -0.0001(5) 0.0006(5) 0.0000(5)
O4 0.0149(7) 0.0179(7) 0.0237(6) -0.0045(5) 0.0023(5) 0.0009(5)

loop_
_atom_type_symbol
_atom_type_description
_atom_type_scat_dispersion_real
_atom_type_scat_dispersion_imag
_atom_type_scat_source
C C 0.0181 0.0091 'International Tables Vol C Tables 4.2.6.8 and 6.1.1.4'
H H 0.0000 0.0000 'International Tables Vol C Tables 4.2.6.8 and 6.1.1.4'
O O 0.0492 0.0322 'International Tables Vol C Tables 4.2.6.8 and 6.1.1.4'

loop_
_geom_angle_atom_site_label_1
_geom_angle_atom_site_label_2
_geom_angle_atom_site_label_3
_geom_angle
O1 C1 C12 104.29(14)
O1 C1 C9 105.61(15)
C12 C1 C9 109.01(15)
O1 C1 C2 112.47(15)
C12 C1 C2 112.44(15)
C9 C1 C2 112.48(14)
C14 C2 C13 104.57(15)
C14 C2 C3 113.16(15)
C13 C2 C3 107.65(14)
C14 C2 C1 108.73(15)
C13 C2 C1 112.87(15)
C3 C2 C1 109.84(14)
C7 C3 C4 105.22(14)
C7 C3 C10 60.31(11)
C4 C3 C10 111.41(14)
C7 C3 C2 125.55(15)
C4 C3 C2 122.51(15)
C10 C3 C2 115.93(15)
O2 C4 C5 109.07(14)
O2 C4 C3 110.71(15)
C5 C4 C3 104.96(15)
O2 C4 H4 110.6
C5 C4 H4 110.6
C3 C4 H4 110.6
C4 C5 C6 105.03(14)
C4 C5 H5A 110.7
C6 C5 H5A 110.7
C4 C5 H5B 110.7
C6 C5 H5B 110.7
H5A C5 H5B 108.8
C7 C6 C15 113.40(16)
C7 C6 C5 103.00(14)
C15 C6 C5 113.35(15)
C7 C6 H6 109.0
C15 C6 H6 109.0
C5 C6 H6 109.0
C8 C7 C3 119.19(14)
C8 C7 C6 123.75(15)
C3 C7 C6 110.56(15)
C8 C7 C10 113.87(15)
C3 C7 C10 61.35(11)
C6 C7 C10 111.84(14)
C7 C8 C9 108.02(14)
C7 C8 H8A 110.1
C9 C8 H8A 110.1
C7 C8 H8B 110.1
C9 C8 H8B 110.1
H8A C8 H8B 108.4
O4 C9 C8 109.35(14)
O4 C9 C1 110.53(15)
C8 C9 C1 114.18(15)
O4 C9 H9 107.5
C8 C9 H9 107.5
C1 C9 H9 107.5
C11 C10 C7 116.54(16)
C11 C10 C3 123.05(15)
C7 C10 C3 58.34(11)
C11 C10 H10 115.5
C7 C10 H10 115.5
C3 C10 H10 115.5
O3 C11 O4 117.39(17)
O3 C11 C10 122.47(17)
O4 C11 C10 120.08(16)
C1 C12 H12A 109.5
C1 C12 H12B 109.5
H12A C12 H12B 109.5
C1 C12 H12C 109.5
H12A C12 H12C 109.5
H12B C12 H12C 109.5
C2 C13 H13A 109.5
C2 C13 H13B 109.5
H13A C13 H13B 109.5
C2 C13 H13C 109.5
H13A C13 H13C 109.5
H13B C13 H13C 109.5
C2 C14 H14A 109.5
C2 C14 H14B 109.5
H14A C14 H14B 109.5
C2 C14 H14C 109.5
H14A C14 H14C 109.5
H14B C14 H14C 109.5
C6 C15 H15A 109.5
C6 C15 H15B 109.5
H15A C15 H15B 109.5
C6 C15 H15C 109.5
H15A C15 H15C 109.5
H15B C15 H15C 109.5
C1 O1 H1 109.5
C4 O2 H2 109.5
C11 O4 C9 118.94(14)

loop_
_geom_bond_atom_site_label_1
_geom_bond_atom_site_label_2
_geom_bond_distance
C1 O1 1.427(2)
C1 C12 1.527(2)
C1 C9 1.540(3)
C1 C2 1.584(2)
C2 C14 1.541(3)
C2 C13 1.545(2)
C2 C3 1.555(2)
C3 C7 1.507(2)
C3 C4 1.543(2)
C3 C10 1.554(2)
C4 O2 1.427(2)
C4 C5 1.537(2)
C4 H4 1.0000
C5 C6 1.547(3)
C5 H5A 0.9900
C5 H5B 0.9900
C6 C7 1.519(2)
C6 C15 1.527(2)
C6 H6 1.0000
C7 C8 1.500(2)
C7 C10 1.538(2)
C8 C9 1.523(2)
C8 H8A 0.9900
C8 H8B 0.9900
C9 O4 1.463(2)
C9 H9 1.0000
C10 C11 1.459(3)
C10 H10 1.0000
C11 O3 1.227(2)
C11 O4 1.335(2)
C12 H12A 0.9800
C12 H12B 0.9800
C12 H12C 0.9800
C13 H13A 0.9800
C13 H13B 0.9800
C13 H13C 0.9800
C14 H14A 0.9800
C14 H14B 0.9800
C14 H14C 0.9800
C15 H15A 0.9800
C15 H15B 0.9800
C15 H15C 0.9800
O1 H1 0.8400
O2 H2 0.8400
